data_4127311
loop_
_publ_author_name
'Beldjoudi, Yassine'
'Narayanan, Ashwin'
'Roy, Indranil'
'Pearson, Tyler J.'
'Cetin, M. Mustafa'
'Nguyen, Minh T.'
'Krzyaniak, Matthew D.'
'Alsubaie, Fehaid M.'
'Wasielewski, Michael R.'
'Stupp, Samuel I.'
'Stoddart, J. Fraser'

_publ_section_title
;
 Supramolecular Tessellations by a Rigid Naphthalene Diimide Triangle.
;
_journal_name_full 'Journal of the American Chemical Society'
_journal_paper_doi 10.1021/jacs.9b08758
_journal_year 2019
_chemical_formula_moiety 'C60 H42 N6 O12, C4 H10 O, C2 H3 N'
_chemical_formula_sum 'C66 H55 N7 O13'
_chemical_formula_weight 1154.17
_space_group_crystal_system hexagonal
_space_group_IT_number 171
_space_group_name_Hall 'P 62'
_space_group_name_H-M_alt 'P 62'
_symmetry_space_group_name_Hall 'P 62'
_symmetry_space_group_name_H-M 'P 62'
_atom_sites_solution_hydrogens geom
_atom_sites_solution_primary dual
_audit_creation_date 2019-07-19
_audit_creation_method
;
Olex2 1.2
(compiled 2018.05.29 svn.r3508 for OlexSys, GUI svn.r5506)
;
_audit_update_record
;
2019-07-19 # Formatted by publCIF

;
_cell_angle_alpha 90
_cell_angle_beta 90
_cell_angle_gamma 120
_cell_formula_units_Z 6
_cell_length_a 34.5345(11)
_cell_length_b 34.5345(11)
_cell_length_c 8.5499(4)
_cell_measurement_reflns_used 3296
_cell_measurement_temperature 100(2)
_cell_measurement_theta_max 54.23
_cell_measurement_theta_min 4.44
_cell_volume 8830.8(6)
_computing_cell_refinement 'SAINT V8.38A (?, 2016)'
_computing_data_collection 'APEX2 V2014.11-0 (Bruker, 2014)'
_computing_data_reduction 'SAINT V8.38A (?, 2016)'
_computing_molecular_graphics 'Olex2 (Dolomanov et al., 2009)'
_computing_publication_material 'Olex2 (Dolomanov et al., 2009)'
_computing_structure_refinement 'XL (Sheldrick, 2008)'
_computing_structure_solution 'XM (Sheldrick, 2008)'
_diffrn_ambient_temperature 99.95
_diffrn_measured_fraction_theta_full 0.992
_diffrn_measured_fraction_theta_max 0.988
_diffrn_measurement_device_type 'Bruker APEX-II CCD'
_diffrn_measurement_method '\f and \w scans'
_diffrn_radiation_type CuK\a
_diffrn_radiation_wavelength 1.54178
_diffrn_reflns_av_R_equivalents 0.0552
_diffrn_reflns_av_unetI/netI 0.0573
_diffrn_reflns_Laue_measured_fraction_full 0.992
_diffrn_reflns_Laue_measured_fraction_max 0.988
_diffrn_reflns_limit_h_max 40
_diffrn_reflns_limit_h_min -31
_diffrn_reflns_limit_k_max 37
_diffrn_reflns_limit_k_min -41
_diffrn_reflns_limit_l_max 10
_diffrn_reflns_limit_l_min -8
_diffrn_reflns_number 24922
_diffrn_reflns_point_group_measured_fraction_full 0.851
_diffrn_reflns_point_group_measured_fraction_max 0.845
_diffrn_reflns_theta_full 67.679
_diffrn_reflns_theta_max 68.257
_diffrn_reflns_theta_min 4.435
_diffrn_standards_number 0
_exptl_absorpt_coefficient_mu 0.756
_exptl_absorpt_correction_T_max 0.7507
_exptl_absorpt_correction_T_min 0.5912
_exptl_absorpt_correction_type multi-scan
_exptl_absorpt_process_details
;
SADABS-2016/2 (Bruker,2016/2) was used for absorption correction.
wR2(int) was 0.1206 before and 0.0542 after correction.
The Ratio of minimum to maximum transmission is 0.7875.
The \l/2 correction factor is Not present.
;
_exptl_crystal_colour colourless
_exptl_crystal_colour_primary colourless
_exptl_crystal_density_diffrn 1.302
_exptl_crystal_description Needle
_exptl_crystal_F_000 3624
_exptl_crystal_size_max 0.45
_exptl_crystal_size_mid 0.075
_exptl_crystal_size_min 0.065
_refine_diff_density_max 0.894
_refine_diff_density_min -0.474
_refine_diff_density_rms 0.066
_refine_ls_abs_structure_details
;
 Refined as an inversion twin.
;
_refine_ls_abs_structure_Flack -0.2(4)
_refine_ls_extinction_method none
_refine_ls_goodness_of_fit_ref 1.025
_refine_ls_hydrogen_treatment constr
_refine_ls_matrix_type full
_refine_ls_number_parameters 820
_refine_ls_number_reflns 9124
_refine_ls_number_restraints 40
_refine_ls_restrained_S_all 1.040
_refine_ls_R_factor_all 0.0846
_refine_ls_R_factor_gt 0.0706
_refine_ls_shift/su_max 0.005
_refine_ls_shift/su_mean 0.000
_refine_ls_structure_factor_coef Fsqd
_refine_ls_weighting_details 'w=1/[\s^2^(Fo^2^)+(0.1375P)^2^+1.9675P] where P=(Fo^2^+2Fc^2^)/3'
_refine_ls_weighting_scheme calc
_refine_ls_wR_factor_gt 0.1908
_refine_ls_wR_factor_ref 0.2038
_reflns_Friedel_coverage 0.596
_reflns_Friedel_fraction_full 0.688
_reflns_Friedel_fraction_max 0.680
_reflns_number_gt 7558
_reflns_number_total 9124
_reflns_threshold_expression 'I > 2\s(I)'
_cod_data_source_file ja9b08758_si_004.cif
_cod_data_source_block yb064nuz1
_cod_original_cell_volume 8830.8(7)
_cod_database_code 4127311
_publcif_datablock.id {509085f9-d923-4d6c-a0ae-46175e484a2a}

_shelx_shelxl_version_number 2018/3
_shelx_space_group_comment
;
The symmetry employed for this shelxl refinement is uniquely defined
by the following loop, which should always be used as a source of
symmetry information in preference to the above space-group names.
They are only intended as comments.
;
_shelx_estimated_absorpt_t_max 0.952
_shelx_estimated_absorpt_t_min 0.727
_olex2_refinement_description
;
1. Twinned data refinement
 Scales: 1.2(4)
 -0.2(4)
2. Fixed Uiso
 At 1.2 times of:
  All C(H) groups, All C(H,H) groups
 At 1.5 times of:
  All C(H,H,H) groups
3. Restrained distances
 N7-C66
 1.2 with sigma of 0.02
 C69-C70
 1.54 with sigma of 0.02
 C69-N8
 1.2 with sigma of 0.02
 N8-C68
 1.2 with sigma of 0.02
 C68-C67
 1.54 with sigma of 0.02
 C64-C63
 1.54 with sigma of 0.01
 C62-C61
 1.54 with sigma of 0.01
 O13-C62
 1.43 with sigma of 0.01
 C63-O13
 1.43 with sigma of 0.01
4. Uiso/Uaniso restraints and constraints
C63 \\sim C62: within 1.7A with sigma of 0.04 and sigma for terminal atoms of
0.08
Uanis(C69) \\sim Ueq, Uanis(C70) \\sim Ueq, Uanis(C67) \\sim Ueq: with sigma of
0.025 and sigma for terminal atoms of 0.1
Uanis(C63) \\sim Ueq: with sigma of 0.01 and sigma for terminal atoms of 0.01
Uanis(C64) \\sim Ueq: with sigma of 0.015 and sigma for terminal atoms of 0.01
Uanis(C67) \\sim Ueq: with sigma of 0.01 and sigma for terminal atoms of 0.01
5. Others
 Fixed Sof: N7(0.5) C65(0.5) H65A(0.5) H65C(0.5) H65B(0.5) C66(0.5) C68(0.25)
 C70(0.25) H70A(0.25) H70B(0.25) H70C(0.25) N8(0.5) C69(0.25) C67(0.25)
 H67A(0.25) H67B(0.25) H67C(0.25)
 Fixed U11: C68(0.192)
 Fixed U12: C68(-0.030045)
 Fixed U13: C68(0.064548)
 Fixed U22: C68(0.13776)
 Fixed U23: C68(-0.03458)
 Fixed U33: C68(0.11779)
6.a Ternary CH refined with riding coordinates:
 C56(H56), C43(H43), C55(H55), C48(H48), C50(H50), C49(H49)
6.b Secondary CH2 refined with riding coordinates:
 C44(H44A,H44B), C57(H57A,H57B), C60(H60A,H60B), C47(H47A,H47B), C51(H51A,
 H51B), C59(H59A,H59B), C58(H58A,H58B), C45(H45A,H45B), C46(H46A,H46B),
 C52(H52A,H52B), C54(H54A,H54B), C62(H62A,H62B), C53(H53A,H53B), C63(H63A,H63B)
6.c Aromatic/amide H refined with riding coordinates:
 C21(H21), C20(H20), C25(H25), C26(H26), C6(H6), C7(H7), C12(H12), C11(H11),
 C33(H33), C38(H38), C34(H34), C39(H39)
6.d Idealised Me refined as rotating group:
 C61(H61A,H61B,H61C), C64(H64A,H64B,H64C), C65(H65A,H65C,H65B), C70(H70A,H70B,
 H70C), C67(H67A,H67B,H67C)
;
_olex2_submission_special_instructions 'No special instructions were received'
_publcif_info_exptl_table_max_cols 4
_publcif_info_exptl_table_use_headnotes n
_publcif_funding_html
;
;

loop_
_space_group_symop_operation_xyz
'x, y, z'
'x-y, x, z+1/3'
'-y, x-y, z+2/3'
'-x, -y, z'
'-x+y, -x, z+1/3'
'y, -x+y, z+2/3'

loop_
_atom_site_label
_atom_site_type_symbol
_atom_site_fract_x
_atom_site_fract_y
_atom_site_fract_z
_atom_site_U_iso_or_equiv
_atom_site_adp_type
_atom_site_occupancy
_atom_site_site_symmetry_order
_atom_site_calc_flag
_atom_site_refinement_flags_posn
_atom_site_refinement_flags_adp
_atom_site_refinement_flags_occupancy
_atom_site_disorder_assembly
_atom_site_disorder_group
O7 O 0.28282(12) 0.40321(11) 0.4490(4) 0.0385(8) Uani 1 1 d . . . . .
O2 O 0.46712(13) 0.23006(13) 0.0485(5) 0.0450(9) Uani 1 1 d . . . . .
O1 O 0.40076(15) 0.19026(13) 0.5262(5) 0.0510(10) Uani 1 1 d . . . . .
O5 O 0.16762(13) 0.19341(13) 0.0856(6) 0.0499(10) Uani 1 1 d . . . . .
O8 O 0.35296(13) 0.46577(14) -0.0130(5) 0.0484(9) Uani 1 1 d . . . . .
N4 N 0.32011(14) 0.43545(14) 0.2205(6) 0.0381(9) Uani 1 1 d . . . . .
O4 O 0.26113(17) 0.1709(2) -0.2996(6) 0.0716(15) Uani 1 1 d . . . . .
O10 O 0.38151(15) 0.45103(13) 0.5707(5) 0.0519(10) Uani 1 1 d . . . . .
O12 O 0.50981(15) 0.31806(14) 0.2188(6) 0.0543(10) Uani 1 1 d . . . . .
O3 O 0.19184(15) 0.12128(16) 0.1713(7) 0.0626(13) Uani 1 1 d . . . . .
O11 O 0.4517(2) 0.29419(16) 0.7098(6) 0.0666(13) Uani 1 1 d . . . . .
N5 N 0.41033(15) 0.46255(15) 0.3230(6) 0.0432(10) Uani 1 1 d . . . . .
N1 N 0.43523(15) 0.21573(15) 0.2911(6) 0.0424(10) Uani 1 1 d . . . . .
N3 N 0.20467(16) 0.22302(16) -0.1427(6) 0.0439(11) Uani 1 1 d . . . . .
O9 O 0.44414(19) 0.4764(2) 0.0836(6) 0.0739(16) Uani 1 1 d . . . . .
N6 N 0.47606(17) 0.30131(15) 0.4578(6) 0.0473(11) Uani 1 1 d . . . . .
C28 C 0.28861(16) 0.39872(17) 0.3103(6) 0.0353(10) Uani 1 1 d . . . . .
C4 C 0.38948(18) 0.20387(16) 0.0554(7) 0.0382(11) Uani 1 1 d . . . . .
C5 C 0.43384(18) 0.21737(16) 0.1269(6) 0.0371(11) Uani 1 1 d . . . . .
C19 C 0.19423(17) 0.22600(18) 0.0138(7) 0.0387(11) Uani 1 1 d . . . . .
N2 N 0.22640(16) 0.15206(17) -0.0605(7) 0.0479(12) Uani 1 1 d . . . . .
C3 C 0.35125(18) 0.18548(16) 0.1478(7) 0.0382(11) Uani 1 1 d . . . . .
C21 C 0.23520(16) 0.31745(17) 0.3173(6) 0.0348(10) Uani 1 1 d . . . . .
H21 H 0.230804 0.320198 0.425499 0.042 Uiso 1 1 calc R . . . .
C18 C 0.21756(16) 0.27089(17) 0.0858(7) 0.0364(11) Uani 1 1 d . . . . .
C20 C 0.21230(16) 0.27496(17) 0.2440(6) 0.0368(11) Uani 1 1 d . . . . .
H20 H 0.193253 0.249186 0.304007 0.044 Uiso 1 1 calc R . . . .
C27 C 0.32618(17) 0.43261(18) 0.0589(7) 0.0398(11) Uani 1 1 d . . . . .
C22 C 0.26377(15) 0.35468(16) 0.2319(6) 0.0319(10) Uani 1 1 d . . . . .
C16 C 0.25322(19) 0.3048(2) -0.1639(7) 0.0433(12) Uani 1 1 d . . . . .
C1 C 0.3972(2) 0.19458(17) 0.3860(7) 0.0440(12) Uani 1 1 d . . . . .
C25 C 0.3051(2) 0.3845(2) -0.1770(7) 0.0462(13) Uani 1 1 d . . . . .
H25 H 0.324488 0.409970 -0.237571 0.055 Uiso 1 1 calc R . . . .
C2 C 0.3532(2) 0.17846(17) 0.3105(7) 0.0412(12) Uani 1 1 d . . . . .
C9 C 0.30962(18) 0.17316(17) 0.0775(7) 0.0391(11) Uani 1 1 d . . . . .
C17 C 0.24664(16) 0.30878(17) -0.0027(6) 0.0347(10) Uani 1 1 d . . . . .
C8 C 0.3076(2) 0.1796(2) -0.0831(7) 0.0460(13) Uani 1 1 d . . . . .
C24 C 0.29994(17) 0.38887(18) -0.0183(7) 0.0378(11) Uani 1 1 d . . . . .
C23 C 0.27027(15) 0.35118(17) 0.0699(6) 0.0342(10) Uani 1 1 d . . . . .
C10 C 0.27030(19) 0.15327(18) 0.1713(7) 0.0422(12) Uani 1 1 d . . . . .
C30 C 0.40145(18) 0.44226(18) 0.4714(7) 0.0450(13) Uani 1 1 d . . . . .
C36 C 0.45050(19) 0.36647(19) 0.4059(7) 0.0452(12) Uani 1 1 d . . . . .
C56 C 0.39727(18) 0.49676(17) 0.2919(7) 0.0436(12) Uani 1 1 d . . . . .
H56 H 0.406308 0.506877 0.181586 0.052 Uiso 1 1 calc R . . . .
C26 C 0.2815(2) 0.3421(2) -0.2483(7) 0.0490(14) Uani 1 1 d . . . . .
H26 H 0.285264 0.339323 -0.357057 0.059 Uiso 1 1 calc R . . . .
C6 C 0.38719(19) 0.20939(18) -0.1038(6) 0.0407(11) Uani 1 1 d . . . . .
H6 H 0.413425 0.221041 -0.166230 0.049 Uiso 1 1 calc R . . . .
C43 C 0.4801(2) 0.23382(18) 0.3606(7) 0.0456(13) Uani 1 1 d . . . . .
H43 H 0.502029 0.249400 0.274328 0.055 Uiso 1 1 calc R . . . .
C7 C 0.3462(2) 0.1978(2) -0.1722(7) 0.0462(13) Uani 1 1 d . . . . .
H7 H 0.344744 0.202321 -0.281071 0.055 Uiso 1 1 calc R . . . .
C37 C 0.43719(18) 0.39856(18) 0.3793(7) 0.0443(12) Uani 1 1 d . . . . .
C31 C 0.41621(19) 0.40904(19) 0.5000(8) 0.0484(14) Uani 1 1 d . . . . .
C13 C 0.2639(2) 0.1673(2) -0.1584(8) 0.0523(15) Uani 1 1 d . . . . .
C55 C 0.3471(2) 0.47895(18) 0.3007(8) 0.0467(13) Uani 1 1 d . . . . .
H55 H 0.338563 0.474080 0.413775 0.056 Uiso 1 1 calc R . . . .
C12 C 0.3146(2) 0.15888(18) 0.3968(7) 0.0481(13) Uani 1 1 d . . . . .
H12 H 0.315975 0.153784 0.505284 0.058 Uiso 1 1 calc R . . . .
C15 C 0.2296(2) 0.2610(2) -0.2392(8) 0.0488(13) Uani 1 1 d . . . . .
C35 C 0.47137(19) 0.3560(2) 0.2842(8) 0.0498(14) Uani 1 1 d . . . . .
C14 C 0.2267(2) 0.14075(19) 0.0969(9) 0.0512(14) Uani 1 1 d . . . . .
C48 C 0.4912(2) 0.26903(18) 0.4910(8) 0.0529(15) Uani 1 1 d . . . . .
H48 H 0.475465 0.252432 0.587979 0.063 Uiso 1 1 calc R . . . .
C44 C 0.4897(2) 0.1977(2) 0.4246(8) 0.0549(15) Uani 1 1 d . . . . .
H44A H 0.471636 0.183927 0.519680 0.066 Uiso 1 1 calc R . . . .
H44B H 0.481586 0.173948 0.345402 0.066 Uiso 1 1 calc R . . . .
C41 C 0.4571(2) 0.3123(2) 0.5836(8) 0.0534(15) Uani 1 1 d . . . . .
C42 C 0.48770(19) 0.32420(18) 0.3139(8) 0.0471(13) Uani 1 1 d . . . . .
C57 C 0.4225(3) 0.5385(2) 0.3947(9) 0.0633(18) Uani 1 1 d . . . . .
H57A H 0.455037 0.550116 0.386729 0.076 Uiso 1 1 calc R . . . .
H57B H 0.413506 0.530633 0.505324 0.076 Uiso 1 1 calc R . . . .
C32 C 0.44550(19) 0.4193(2) 0.2327(8) 0.0506(14) Uani 1 1 d . . . . .
C11 C 0.2730(2) 0.14622(19) 0.3281(8) 0.0490(14) Uani 1 1 d . . . . .
H11 H 0.246658 0.132734 0.390184 0.059 Uiso 1 1 calc R . . . .
C33 C 0.4651(2) 0.4079(2) 0.1140(9) 0.0595(17) Uani 1 1 d . . . . .
H33 H 0.469829 0.421755 0.014367 0.071 Uiso 1 1 calc R . . . .
C38 C 0.4099(2) 0.3890(2) 0.6466(9) 0.0561(15) Uani 1 1 d . . . . .
H38 H 0.396264 0.396382 0.728885 0.067 Uiso 1 1 calc R . . . .
C40 C 0.4435(2) 0.34650(19) 0.5564(8) 0.0529(15) Uani 1 1 d . . . . .
C50 C 0.1828(2) 0.1786(2) -0.2244(8) 0.0505(15) Uani 1 1 d . . . . .
H50 H 0.200148 0.182281 -0.322400 0.061 Uiso 1 1 calc R . . . .
C60 C 0.3365(2) 0.5145(2) 0.2400(10) 0.0564(16) Uani 1 1 d . . . . .
H60A H 0.346221 0.521790 0.129692 0.068 Uiso 1 1 calc R . . . .
H60B H 0.303909 0.502931 0.244685 0.068 Uiso 1 1 calc R . . . .
C34 C 0.4781(2) 0.3756(2) 0.1416(8) 0.0534(15) Uani 1 1 d . . . . .
H34 H 0.491608 0.367648 0.060329 0.064 Uiso 1 1 calc R . . . .
C29 C 0.4333(2) 0.4545(2) 0.2076(8) 0.0543(15) Uani 1 1 d . . . . .
C39 C 0.4239(2) 0.3578(2) 0.6708(8) 0.0579(16) Uani 1 1 d . . . . .
H39 H 0.419478 0.344175 0.770668 0.069 Uiso 1 1 calc R . . . .
C47 C 0.5416(2) 0.2927(2) 0.5245(10) 0.0629(18) Uani 1 1 d . . . . .
H47A H 0.549418 0.315799 0.605863 0.075 Uiso 1 1 calc R . . . .
H47B H 0.558519 0.307531 0.428380 0.075 Uiso 1 1 calc R . . . .
C51 C 0.1347(2) 0.1653(3) -0.2730(10) 0.0647(19) Uani 1 1 d . . . . .
H51A H 0.134951 0.189717 -0.334520 0.078 Uiso 1 1 calc R . . . .
H51B H 0.116080 0.160100 -0.178797 0.078 Uiso 1 1 calc R . . . .
C59 C 0.3610(3) 0.5566(2) 0.3406(11) 0.072(2) Uani 1 1 d . . . . .
H59A H 0.349565 0.549698 0.449126 0.086 Uiso 1 1 calc R . . . .
H59B H 0.355130 0.579984 0.299485 0.086 Uiso 1 1 calc R . . . .
C58 C 0.4116(3) 0.5744(2) 0.3411(10) 0.069(2) Uani 1 1 d . . . . .
H58A H 0.423652 0.584487 0.234433 0.083 Uiso 1 1 calc R . . . .
H58B H 0.426431 0.600523 0.411902 0.083 Uiso 1 1 calc R . . . .
C49 C 0.1823(2) 0.1406(2) -0.1301(9) 0.0578(17) Uani 1 1 d . . . . .
H49 H 0.160874 0.133508 -0.041673 0.069 Uiso 1 1 calc R . . . .
C45 C 0.5398(3) 0.2195(3) 0.4641(10) 0.0671(19) Uani 1 1 d . . . . .
H45A H 0.545893 0.196684 0.508938 0.081 Uiso 1 1 calc R . . . .
H45B H 0.557482 0.230944 0.366791 0.081 Uiso 1 1 calc R . . . .
C46 C 0.5545(3) 0.2581(3) 0.5809(11) 0.075(2) Uani 1 1 d . . . . .
H46A H 0.587350 0.273160 0.594999 0.090 Uiso 1 1 calc R . . . .
H46B H 0.540352 0.246026 0.683515 0.090 Uiso 1 1 calc R . . . .
C52 C 0.1151(3) 0.1218(3) -0.3733(13) 0.086(3) Uani 1 1 d . . . . .
H52A H 0.083901 0.112438 -0.403054 0.103 Uiso 1 1 calc R . . . .
H52B H 0.132799 0.127781 -0.470444 0.103 Uiso 1 1 calc R . . . .
C54 C 0.1640(3) 0.0986(3) -0.2333(12) 0.075(2) Uani 1 1 d . . . . .
H54A H 0.163524 0.073780 -0.173846 0.090 Uiso 1 1 calc R . . . .
H54B H 0.183216 0.104736 -0.326363 0.090 Uiso 1 1 calc R . . . .
C62 C 0.3386(3) 0.3038(4) 0.1745(15) 0.100(3) Uani 1 1 d D U . . .
H62A H 0.363216 0.331387 0.221377 0.119 Uiso 1 1 calc R . . . .
H62B H 0.311822 0.307200 0.170635 0.119 Uiso 1 1 calc R . . . .
C53 C 0.1160(3) 0.0856(3) -0.2843(15) 0.091(3) Uani 1 1 d . . . . .
H53A H 0.103541 0.058332 -0.349902 0.109 Uiso 1 1 calc R . . . .
H53B H 0.096855 0.078579 -0.190397 0.109 Uiso 1 1 calc R . . . .
O13 O 0.3299(8) 0.2691(7) 0.268(2) 0.268(12) Uani 1 1 d D . . . .
N7 N 0.5465(5) 0.3866(4) -0.243(2) 0.082(5) Uani 0.5 1 d D . P A 2
C63 C 0.3153(7) 0.2763(7) 0.4070(18) 0.160(7) Uani 1 1 d D U . . .
H63A H 0.282206 0.259344 0.406095 0.192 Uiso 1 1 calc R . . . .
H63B H 0.324713 0.308392 0.413574 0.192 Uiso 1 1 calc R . . . .
C61 C 0.3512(6) 0.2995(6) 0.0135(17) 0.142(6) Uani 1 1 d D . . . .
H61A H 0.362632 0.328128 -0.041034 0.213 Uiso 1 1 calc GR . . . .
H61B H 0.324907 0.276403 -0.041830 0.213 Uiso 1 1 calc GR . . . .
H61C H 0.374429 0.291113 0.016287 0.213 Uiso 1 1 calc GR . . . .
C64 C 0.3308(6) 0.2639(6) 0.552(2) 0.155(6) Uani 1 1 d D U . . .
H64A H 0.330566 0.235703 0.535247 0.233 Uiso 1 1 calc GR . . . .
H64B H 0.310647 0.260233 0.639037 0.233 Uiso 1 1 calc GR . . . .
H64C H 0.361167 0.287521 0.577909 0.233 Uiso 1 1 calc GR . . . .
O6 O 0.2308(2) 0.25611(17) -0.3807(5) 0.0647(13) Uani 1 1 d . . . . .
C65 C 0.5528(4) 0.4660(3) -0.1963(13) 0.049(3) Uani 0.5 1 d . . P A 2
H65A H 0.533804 0.469774 -0.272735 0.073 Uiso 0.5 1 calc GR . P A 2
H65C H 0.583820 0.490115 -0.208951 0.073 Uiso 0.5 1 calc GR . P A 2
H65B H 0.542528 0.467010 -0.090321 0.073 Uiso 0.5 1 calc GR . P A 2
C66 C 0.5501(5) 0.4207(5) -0.2227(18) 0.069(4) Uani 0.5 1 d D . P A 2
C68 C 0.571(2) 0.3491(18) -0.070(8) 0.149 Uani 0.25 1 d D . P B 1
C70 C 0.6369(11) 0.3225(11) 0.191(4) 0.095(14) Uani 0.25 1 d D U P B -1
H70A H 0.661430 0.323437 0.130695 0.143 Uiso 0.25 1 calc GR . P B -1
H70B H 0.621577 0.294493 0.250170 0.143 Uiso 0.25 1 calc GR . P B -1
H70C H 0.648830 0.347857 0.263722 0.143 Uiso 0.25 1 calc GR . P B -1
N8 N 0.5781(5) 0.3202(5) -0.0281(19) 0.085(4) Uani 0.5 1 d D . P . .
C69 C 0.6041(10) 0.3253(8) 0.081(3) 0.084(10) Uani 0.25 1 d D U P B -1
C67 C 0.5556(9) 0.3775(10) -0.150(4) 0.059(6) Uani 0.25 1 d D U P B 1
H67A H 0.564508 0.381052 -0.260518 0.089 Uiso 0.25 1 calc GR . P B 1
H67B H 0.569328 0.406919 -0.099976 0.089 Uiso 0.25 1 calc GR . P B 1
H67C H 0.522991 0.363169 -0.143005 0.089 Uiso 0.25 1 calc GR . P B 1

loop_
_atom_site_aniso_label
_atom_site_aniso_U_11
_atom_site_aniso_U_22
_atom_site_aniso_U_33
_atom_site_aniso_U_23
_atom_site_aniso_U_13
_atom_site_aniso_U_12
O7 0.0433(18) 0.0364(17) 0.035(2) 0.0005(14) 0.0048(15) 0.0195(15)
O2 0.046(2) 0.052(2) 0.040(2) 0.0034(17) 0.0022(17) 0.0273(18)
O1 0.069(3) 0.045(2) 0.032(2) 0.0031(16) 0.0018(18) 0.0231(19)
O5 0.044(2) 0.045(2) 0.059(3) -0.0141(19) 0.0003(19) 0.0213(18)
O8 0.047(2) 0.050(2) 0.042(2) 0.0163(18) 0.0088(17) 0.0196(18)
N4 0.039(2) 0.038(2) 0.039(2) 0.0079(18) 0.0089(18) 0.0202(18)
O4 0.063(3) 0.123(4) 0.050(3) -0.022(3) -0.005(2) 0.062(3)
O10 0.062(2) 0.0365(19) 0.045(2) 0.0092(17) 0.008(2) 0.0157(18)
O12 0.060(2) 0.043(2) 0.056(3) 0.0141(19) 0.006(2) 0.0235(19)
O3 0.049(2) 0.065(3) 0.082(4) 0.021(2) 0.018(2) 0.034(2)
O11 0.104(4) 0.052(2) 0.046(3) 0.016(2) 0.007(3) 0.041(3)
N5 0.041(2) 0.041(2) 0.042(3) 0.0138(19) 0.0058(19) 0.0161(19)
N1 0.044(2) 0.040(2) 0.035(3) 0.0018(18) -0.0019(19) 0.0149(19)
N3 0.047(2) 0.052(3) 0.040(3) -0.010(2) -0.0073(19) 0.030(2)
O9 0.089(3) 0.107(4) 0.057(3) 0.051(3) 0.035(3) 0.072(3)
N6 0.055(3) 0.034(2) 0.043(3) 0.0044(19) -0.006(2) 0.015(2)
C28 0.035(2) 0.039(2) 0.036(3) 0.006(2) 0.004(2) 0.021(2)
C4 0.049(3) 0.035(2) 0.033(3) -0.002(2) 0.001(2) 0.023(2)
C5 0.047(3) 0.028(2) 0.034(3) 0.0009(19) 0.000(2) 0.018(2)
C19 0.039(3) 0.042(3) 0.041(3) -0.004(2) 0.001(2) 0.025(2)
N2 0.044(2) 0.051(3) 0.056(3) -0.009(2) 0.001(2) 0.029(2)
C3 0.050(3) 0.035(2) 0.032(3) -0.0018(19) 0.007(2) 0.023(2)
C21 0.037(2) 0.040(2) 0.031(3) -0.001(2) 0.0045(19) 0.022(2)
C18 0.031(2) 0.040(3) 0.040(3) 0.000(2) -0.0008(19) 0.019(2)
C20 0.035(2) 0.036(2) 0.039(3) 0.003(2) 0.005(2) 0.017(2)
C27 0.037(3) 0.047(3) 0.037(3) 0.011(2) 0.005(2) 0.022(2)
C22 0.031(2) 0.035(2) 0.034(3) 0.0025(19) 0.0049(19) 0.0198(19)
C16 0.049(3) 0.060(3) 0.033(3) -0.001(2) -0.005(2) 0.036(3)
C1 0.061(3) 0.034(3) 0.033(3) 0.001(2) 0.006(2) 0.021(2)
C25 0.051(3) 0.063(3) 0.035(3) 0.010(3) 0.005(2) 0.035(3)
C2 0.058(3) 0.032(2) 0.035(3) -0.004(2) 0.007(2) 0.023(2)
C9 0.045(3) 0.038(3) 0.039(3) -0.006(2) 0.005(2) 0.024(2)
C17 0.035(2) 0.044(3) 0.033(3) 0.000(2) 0.0008(19) 0.026(2)
C8 0.053(3) 0.055(3) 0.040(3) -0.009(2) 0.001(2) 0.035(3)
C24 0.038(2) 0.048(3) 0.033(3) 0.006(2) 0.005(2) 0.027(2)
C23 0.031(2) 0.044(3) 0.034(3) 0.005(2) 0.0032(19) 0.024(2)
C10 0.047(3) 0.036(2) 0.045(3) -0.001(2) 0.007(2) 0.021(2)
C30 0.044(3) 0.039(3) 0.041(3) 0.012(2) 0.005(2) 0.011(2)
C36 0.043(3) 0.042(3) 0.039(3) 0.010(2) 0.002(2) 0.013(2)
C56 0.045(3) 0.031(2) 0.046(3) 0.007(2) -0.001(2) 0.013(2)
C26 0.057(3) 0.067(4) 0.034(3) 0.007(3) 0.003(2) 0.039(3)
C6 0.052(3) 0.047(3) 0.029(3) 0.001(2) 0.007(2) 0.030(2)
C43 0.050(3) 0.038(3) 0.042(3) 0.007(2) -0.005(2) 0.017(2)
C7 0.056(3) 0.060(3) 0.031(3) -0.005(2) 0.002(2) 0.036(3)
C37 0.044(3) 0.043(3) 0.041(3) 0.012(2) 0.004(2) 0.017(2)
C31 0.044(3) 0.040(3) 0.049(4) 0.013(2) 0.002(2) 0.012(2)
C13 0.054(3) 0.069(4) 0.046(4) -0.016(3) -0.003(3) 0.040(3)
C55 0.058(3) 0.033(3) 0.047(3) 0.007(2) 0.012(3) 0.021(2)
C12 0.063(3) 0.040(3) 0.033(3) 0.000(2) 0.008(3) 0.020(3)
C15 0.061(3) 0.061(3) 0.041(3) -0.003(3) -0.003(3) 0.043(3)
C35 0.045(3) 0.042(3) 0.054(4) 0.010(3) 0.005(3) 0.015(2)
C14 0.054(3) 0.043(3) 0.063(4) 0.000(3) 0.007(3) 0.030(3)
C48 0.074(4) 0.035(3) 0.043(3) 0.003(2) -0.015(3) 0.022(3)
C44 0.072(4) 0.050(3) 0.048(4) 0.007(3) -0.001(3) 0.035(3)
C41 0.061(4) 0.041(3) 0.046(4) 0.009(3) -0.002(3) 0.017(3)
C42 0.047(3) 0.038(3) 0.044(3) 0.008(2) 0.001(3) 0.011(2)
C57 0.079(4) 0.034(3) 0.057(4) 0.001(3) -0.011(4) 0.013(3)
C32 0.042(3) 0.062(4) 0.046(3) 0.019(3) 0.005(2) 0.025(3)
C11 0.055(3) 0.044(3) 0.043(3) 0.003(2) 0.015(3) 0.021(3)
C33 0.059(3) 0.071(4) 0.057(4) 0.031(3) 0.019(3) 0.039(3)
C38 0.068(4) 0.051(3) 0.048(4) 0.017(3) 0.012(3) 0.029(3)
C40 0.061(4) 0.041(3) 0.044(3) 0.012(2) 0.000(3) 0.015(3)
C50 0.044(3) 0.056(3) 0.058(4) -0.023(3) -0.011(3) 0.030(3)
C60 0.051(3) 0.043(3) 0.076(5) 0.009(3) 0.016(3) 0.024(3)
C34 0.052(3) 0.062(4) 0.050(4) 0.020(3) 0.014(3) 0.031(3)
C29 0.051(3) 0.066(4) 0.050(4) 0.025(3) 0.014(3) 0.032(3)
C39 0.075(4) 0.050(3) 0.045(4) 0.018(3) 0.008(3) 0.029(3)
C47 0.069(4) 0.050(3) 0.067(5) -0.005(3) -0.027(4) 0.028(3)
C51 0.056(4) 0.077(4) 0.073(5) -0.036(4) -0.022(3) 0.042(3)
C59 0.098(6) 0.042(3) 0.074(5) 0.009(3) 0.031(4) 0.033(4)
C58 0.085(5) 0.035(3) 0.066(5) 0.007(3) 0.004(4) 0.015(3)
C49 0.050(3) 0.060(4) 0.075(5) -0.022(3) -0.009(3) 0.037(3)
C45 0.082(5) 0.066(4) 0.063(5) -0.003(3) -0.023(4) 0.045(4)
C46 0.099(6) 0.073(4) 0.069(5) -0.007(4) -0.036(4) 0.055(4)
C52 0.064(4) 0.103(6) 0.096(7) -0.059(6) -0.033(4) 0.045(4)
C54 0.069(4) 0.065(4) 0.103(7) -0.041(4) -0.021(4) 0.042(4)
C62 0.079(6) 0.118(8) 0.120(10) -0.012(7) -0.021(6) 0.063(6)
C53 0.071(5) 0.068(5) 0.140(9) -0.060(6) -0.031(5) 0.039(4)
O13 0.39(3) 0.32(2) 0.236(19) 0.151(18) 0.21(2) 0.28(2)
N7 0.076(9) 0.038(6) 0.123(15) 0.012(7) 0.016(9) 0.023(6)
C63 0.183(11) 0.195(11) 0.150(12) 0.045(9) -0.007(9) 0.130(9)
C61 0.164(14) 0.136(12) 0.138(15) 0.029(10) 0.012(11) 0.085(11)
C64 0.136(9) 0.143(10) 0.180(12) -0.026(9) -0.003(9) 0.064(8)
O6 0.101(4) 0.072(3) 0.034(3) -0.009(2) -0.005(2) 0.053(3)
C65 0.049(6) 0.030(5) 0.031(6) -0.017(4) 0.021(5) -0.007(4)
C66 0.061(8) 0.086(11) 0.043(8) 0.006(7) 0.001(6) 0.023(7)
C68 0.152 0.138 0.118 0.000 0.039 0.043
C70 0.09(2) 0.061(17) 0.060(19) 0.012(14) -0.030(17) -0.014(16)
N8 0.095(10) 0.067(8) 0.072(10) -0.022(7) 0.014(8) 0.026(7)
C69 0.11(2) 0.029(11) 0.065(18) -0.009(11) 0.016(17) -0.001(12)
C67 0.049(10) 0.059(11) 0.054(11) 0.016(9) 0.023(9) 0.015(8)

loop_
_atom_type_symbol
_atom_type_description
_atom_type_scat_dispersion_real
_atom_type_scat_dispersion_imag
_atom_type_scat_source
C C 0.0181 0.0091 'International Tables Vol C Tables 4.2.6.8 and 6.1.1.4'
H H 0.0000 0.0000 'International Tables Vol C Tables 4.2.6.8 and 6.1.1.4'
N N 0.0311 0.0180 'International Tables Vol C Tables 4.2.6.8 and 6.1.1.4'
O O 0.0492 0.0322 'International Tables Vol C Tables 4.2.6.8 and 6.1.1.4'

loop_
_geom_angle_atom_site_label_1
_geom_angle_atom_site_label_2
_geom_angle_atom_site_label_3
_geom_angle
C28 N4 C55 118.0(5)
C27 N4 C28 123.0(5)
C27 N4 C55 119.0(4)
C30 N5 C56 118.7(5)
C29 N5 C30 123.3(5)
C29 N5 C56 117.8(5)
C5 N1 C43 115.7(5)
C1 N1 C5 123.9(5)
C1 N1 C43 120.1(5)
C19 N3 C15 123.1(5)
C19 N3 C50 120.2(5)
C15 N3 C50 115.9(5)
C41 N6 C48 116.4(5)
C41 N6 C42 123.9(5)
C42 N6 C48 118.9(6)
O7 C28 N4 120.9(5)
O7 C28 C22 121.3(4)
N4 C28 C22 117.8(5)
C3 C4 C5 120.2(5)
C6 C4 C5 118.8(5)
C6 C4 C3 121.1(5)
O2 C5 N1 121.6(5)
O2 C5 C4 121.9(5)
N1 C5 C4 116.5(5)
O5 C19 N3 121.4(5)
O5 C19 C18 121.9(5)
N3 C19 C18 116.7(5)
C13 N2 C49 119.3(6)
C14 N2 C13 122.8(5)
C14 N2 C49 117.2(5)
C4 C3 C2 121.3(5)
C4 C3 C9 119.1(5)
C9 C3 C2 119.6(5)
C22 C21 C20 120.1(5)
C20 C18 C19 119.0(5)
C20 C18 C17 120.1(5)
C17 C18 C19 120.9(5)
C18 C20 C21 120.3(5)
O8 C27 N4 119.9(5)
O8 C27 C24 121.8(5)
N4 C27 C24 118.3(4)
C21 C22 C28 119.8(5)
C21 C22 C23 120.6(5)
C23 C22 C28 119.6(4)
C17 C16 C15 119.7(5)
C26 C16 C17 119.8(6)
C26 C16 C15 120.5(6)
O1 C1 N1 120.4(6)
O1 C1 C2 122.1(5)
N1 C1 C2 117.6(5)
C24 C25 C26 119.9(5)
C3 C2 C1 119.5(5)
C12 C2 C3 119.6(6)
C12 C2 C1 120.9(5)
C3 C9 C10 119.2(5)
C8 C9 C3 119.6(5)
C8 C9 C10 121.2(5)
C18 C17 C16 120.6(5)
C18 C17 C23 120.1(5)
C16 C17 C23 119.3(5)
C9 C8 C13 120.2(5)
C7 C8 C9 119.8(5)
C7 C8 C13 119.9(6)
C25 C24 C27 120.3(5)
C25 C24 C23 119.8(5)
C23 C24 C27 119.9(5)
C17 C23 C22 118.9(4)
C24 C23 C22 121.2(5)
C24 C23 C17 120.0(5)
C9 C10 C14 118.9(5)
C11 C10 C9 120.1(5)
C11 C10 C14 121.0(5)
O10 C30 N5 120.8(5)
O10 C30 C31 121.9(5)
N5 C30 C31 117.2(5)
C37 C36 C40 118.8(6)
C35 C36 C37 119.4(5)
C35 C36 C40 121.8(6)
N5 C56 C55 114.0(4)
N5 C56 C57 112.9(5)
C55 C56 C57 110.3(5)
C16 C26 C25 121.2(6)
C4 C6 C7 119.6(5)
N1 C43 C48 114.7(5)
N1 C43 C44 114.0(5)
C44 C43 C48 108.0(5)
C8 C7 C6 120.7(5)
C31 C37 C36 119.6(5)
C32 C37 C36 118.7(6)
C32 C37 C31 121.6(5)
C37 C31 C30 119.7(5)
C38 C31 C30 120.1(6)
C38 C31 C37 120.2(6)
O4 C13 N2 121.4(6)
O4 C13 C8 121.1(6)
N2 C13 C8 117.4(6)
N4 C55 C56 113.4(5)
N4 C55 C60 112.0(5)
C56 C55 C60 109.7(4)
C2 C12 C11 121.4(6)
N3 C15 C16 117.9(5)
O6 C15 N3 119.6(6)
O6 C15 C16 122.5(6)
C36 C35 C42 119.7(6)
C34 C35 C36 121.0(6)
C34 C35 C42 119.2(6)
O3 C14 N2 120.7(6)
O3 C14 C10 120.8(6)
N2 C14 C10 118.5(5)
N6 C48 C43 114.3(5)
N6 C48 C47 111.7(5)
C47 C48 C43 108.7(6)
C45 C44 C43 109.0(5)
O11 C41 N6 120.9(6)
O11 C41 C40 121.2(7)
N6 C41 C40 117.9(6)
O12 C42 N6 121.3(6)
O12 C42 C35 121.5(6)
N6 C42 C35 117.2(6)
C56 C57 C58 109.6(6)
C37 C32 C29 118.6(6)
C33 C32 C37 121.1(6)
C33 C32 C29 120.3(6)
C10 C11 C12 120.2(5)
C32 C33 C34 119.7(6)
C31 C38 C39 119.2(7)
C36 C40 C41 118.7(6)
C39 C40 C36 120.2(6)
C39 C40 C41 121.2(6)
N3 C50 C51 110.2(5)
N3 C50 C49 114.5(5)
C49 C50 C51 109.7(6)
C59 C60 C55 109.3(6)
C35 C34 C33 120.0(6)
N5 C29 C32 119.2(5)
O9 C29 N5 121.0(6)
O9 C29 C32 119.8(6)
C40 C39 C38 122.0(6)
C48 C47 C46 109.7(6)
C50 C51 C52 108.7(5)
C60 C59 C58 111.1(6)
C57 C58 C59 111.5(6)
N2 C49 C50 114.2(5)
N2 C49 C54 111.4(5)
C50 C49 C54 109.2(6)
C46 C45 C44 111.8(7)
C45 C46 C47 111.7(6)
C53 C52 C51 110.4(8)
C49 C54 C53 108.3(5)
O13 C62 C61 114.2(12)
C52 C53 C54 111.8(8)
C62 O13 C63 107.1(13)
O13 C63 C64 117.1(16)
N7 C66 C65 177.6(16)
N8 C68 C67 167(7)
C68 N8 C69 123(4)
N8 C69 C70 166(3)

loop_
_geom_bond_atom_site_label_1
_geom_bond_atom_site_label_2
_geom_bond_distance
O7 C28 1.226(7)
O2 C5 1.208(7)
O1 C1 1.222(7)
O5 C19 1.206(7)
O8 C27 1.219(7)
N4 C28 1.415(7)
N4 C27 1.408(8)
N4 C55 1.482(8)
O4 C13 1.222(9)
O10 C30 1.223(8)
O12 C42 1.205(8)
O3 C14 1.223(8)
O11 C41 1.214(8)
N5 C30 1.408(8)
N5 C56 1.484(7)
N5 C29 1.378(9)
N1 C5 1.407(7)
N1 C1 1.400(8)
N1 C43 1.474(8)
N3 C19 1.403(8)
N3 C15 1.418(8)
N3 C50 1.500(7)
O9 C29 1.245(8)
N6 C48 1.476(8)
N6 C41 1.407(9)
N6 C42 1.408(8)
C28 C22 1.481(7)
C4 C5 1.491(8)
C4 C3 1.390(8)
C4 C6 1.383(8)
C19 C18 1.477(7)
N2 C13 1.405(9)
N2 C14 1.403(9)
N2 C49 1.491(8)
C3 C2 1.420(8)
C3 C9 1.413(8)
C21 C20 1.418(7)
C21 C22 1.375(7)
C18 C20 1.381(8)
C18 C17 1.407(7)
C27 C24 1.473(8)
C22 C23 1.419(7)
C16 C17 1.414(8)
C16 C26 1.369(9)
C16 C15 1.463(9)
C1 C2 1.477(9)
C25 C24 1.387(8)
C25 C26 1.409(9)
C2 C12 1.371(8)
C9 C8 1.398(9)
C9 C10 1.424(8)
C17 C23 1.414(7)
C8 C7 1.385(9)
C8 C13 1.492(9)
C24 C23 1.407(7)
C10 C14 1.486(9)
C10 C11 1.374(9)
C30 C31 1.490(9)
C36 C37 1.414(9)
C36 C35 1.412(9)
C36 C40 1.422(9)
C56 C55 1.524(9)
C56 C57 1.533(8)
C6 C7 1.392(9)
C43 C48 1.550(9)
C43 C44 1.544(8)
C37 C31 1.408(9)
C37 C32 1.400(8)
C31 C38 1.396(9)
C55 C60 1.536(9)
C12 C11 1.404(10)
C15 O6 1.225(8)
C35 C42 1.485(9)
C35 C34 1.357(9)
C48 C47 1.537(10)
C44 C45 1.538(11)
C41 C40 1.492(10)
C57 C58 1.534(11)
C32 C33 1.381(10)
C32 C29 1.488(9)
C33 C34 1.418(9)
C38 C39 1.397(10)
C40 C39 1.354(11)
C50 C51 1.543(8)
C50 C49 1.534(10)
C60 C59 1.530(11)
C47 C46 1.543(9)
C51 C52 1.560(10)
C59 C58 1.535(12)
C49 C54 1.538(9)
C45 C46 1.535(11)
C52 C53 1.479(16)
C54 C53 1.546(11)
C62 O13 1.342(11)
C62 C61 1.473(11)
O13 C63 1.363(12)
N7 C66 1.133(17)
C63 C64 1.497(12)
C65 C66 1.54(2)
C68 N8 1.20(2)
C68 C67 1.49(2)
C70 C69 1.51(2)
N8 C69 1.24(2)

loop_
_smtbx_masks_void_nr
_smtbx_masks_void_average_x
_smtbx_masks_void_average_y
_smtbx_masks_void_average_z
_smtbx_masks_void_volume
_smtbx_masks_void_count_electrons
_smtbx_masks_void_content
1 0.000 0.000 -0.588 296.7 27.0 None
2 0.018 0.206 0.720 12.6 0.7 ?
3 0.000 0.500 0.855 16.1 8.4 ?
4 -0.018 0.794 0.720 12.6 0.7 ?
5 0.188 0.982 0.053 12.6 0.7 ?
6 0.206 0.188 0.386 12.6 0.7 ?
7 0.500 0.000 0.188 16.1 8.4 ?
8 0.500 0.500 0.522 16.1 8.4 ?
9 0.794 0.812 0.386 12.6 0.7 ?
10 0.812 0.018 0.053 12.6 0.7 ?

loop_
_twin_individual_id
_twin_individual_mass_fraction_refined
1 1.2(4)
2 -0.2(4)

loop_
_publcif_info_datablock.id
_publcif_info_datablock.publ_exptl
_publcif_info_datablock.publ_geom
_publcif_info_datablock.structure
{509085f9-d923-4d6c-a0ae-46175e484a2a} y y y

loop_
_publcif_info_exptl_table_extra_item
sin_theta_over_lambda_max

loop_
_publcif_info_tables.block_id
_publcif_info_tables.reference_item
{509085f9-d923-4d6c-a0ae-46175e484a2a} '_publcif_info_datablock.publ_exptl'

loop_
_publcif_info_cif.paper_type
EE
